data_4068858
loop_
_publ_author_name
'Jia, Ai-Quan'
'Jin, Guo-Xin'

_publ_section_title
;
 Syntheses, Reactions, and Ethylene Polymerization of Titanium Complexes
 with [N, O, S] Ligands
;
_journal_issue 6
_journal_name_full Organometallics
_journal_page_first 1872
_journal_paper_doi 10.1021/om801131b
_journal_volume 28
_journal_year 2009
_chemical_formula_sum 'C24 H33 N O3 S Ti'
_chemical_formula_weight 463.47
_chemical_name_systematic
; 
 ? 
;
_space_group_IT_number 14
_symmetry_cell_setting monoclinic
_symmetry_space_group_name_Hall '-P 2ybc'
_symmetry_space_group_name_H-M 'P 1 21/c 1'
_atom_sites_solution_hydrogens geom
_atom_sites_solution_primary direct
_atom_sites_solution_secondary difmap
_audit_creation_method SHELXL-97
_cell_angle_alpha 90.00
_cell_angle_beta 105.525(4)
_cell_angle_gamma 90.00
_cell_formula_units_Z 4
_cell_length_a 8.383(3)
_cell_length_b 22.526(7)
_cell_length_c 13.773(4)
_cell_measurement_reflns_used 853
_cell_measurement_temperature 293(2)
_cell_measurement_theta_max 20.180
_cell_measurement_theta_min 2.679
_cell_volume 2505.9(14)
_computing_cell_refinement 'Bruker SMART'
_computing_data_collection 'Bruker SMART'
_computing_data_reduction 'Bruker SHELXTL'
_computing_molecular_graphics 'Bruker SHELXTL'
_computing_publication_material 'Bruker SHELXTL'
_computing_structure_refinement 'SHELXL-97 (Sheldrick, 1997)'
_computing_structure_solution 'SHELXS-97 (Sheldrick, 1990)'
_diffrn_ambient_temperature 293(2)
_diffrn_measured_fraction_theta_full 0.969
_diffrn_measured_fraction_theta_max 0.969
_diffrn_measurement_device_type 'CCD area detector'
_diffrn_measurement_method 'phi and omega scans'
_diffrn_radiation_monochromator graphite
_diffrn_radiation_source 'fine-focus sealed tube'
_diffrn_radiation_type MoK\a
_diffrn_radiation_wavelength 0.71073
_diffrn_reflns_av_R_equivalents 0.0580
_diffrn_reflns_av_sigmaI/netI 0.0980
_diffrn_reflns_limit_h_max 10
_diffrn_reflns_limit_h_min -10
_diffrn_reflns_limit_k_max 28
_diffrn_reflns_limit_k_min -26
_diffrn_reflns_limit_l_max 17
_diffrn_reflns_limit_l_min -16
_diffrn_reflns_number 11960
_diffrn_reflns_theta_full 27.14
_diffrn_reflns_theta_max 27.14
_diffrn_reflns_theta_min 1.78
_diffrn_standards_decay_% 5.12
_exptl_absorpt_coefficient_mu 0.448
_exptl_absorpt_correction_T_max 0.9651
_exptl_absorpt_correction_T_min 0.8774
_exptl_absorpt_correction_type multi-scan
_exptl_absorpt_process_details sadabs
_exptl_crystal_colour orange
_exptl_crystal_density_diffrn 1.228
_exptl_crystal_density_method 'not measured'
_exptl_crystal_description needle
_exptl_crystal_F_000 984
_exptl_crystal_size_max 0.30
_exptl_crystal_size_mid 0.10
_exptl_crystal_size_min 0.08
_refine_diff_density_max 0.270
_refine_diff_density_min -0.271
_refine_diff_density_rms 0.046
_refine_ls_extinction_method none
_refine_ls_goodness_of_fit_ref 0.798
_refine_ls_hydrogen_treatment constr
_refine_ls_matrix_type full
_refine_ls_number_parameters 279
_refine_ls_number_reflns 5368
_refine_ls_number_restraints 0
_refine_ls_restrained_S_all 0.798
_refine_ls_R_factor_all 0.1142
_refine_ls_R_factor_gt 0.0472
_refine_ls_shift/su_max 0.001
_refine_ls_shift/su_mean 0.000
_refine_ls_structure_factor_coef Fsqd
_refine_ls_weighting_details 'calc w=1/[\s^2^(Fo^2^)+(0.0572P)^2^+0.0000P] where P=(Fo^2^+2Fc^2^)/3'
_refine_ls_weighting_scheme calc
_refine_ls_wR_factor_gt 0.1034
_refine_ls_wR_factor_ref 0.1186
_reflns_number_gt 2490
_reflns_number_total 5368
_reflns_threshold_expression >2sigma(I)
_cod_data_source_file om801131b_si_001.cif
_cod_data_source_block f80513c
_cod_depositor_comments
;
The following automatic conversions were performed:

'_symmetry_cell_setting' value 'Monoclinic' changed to 'monoclinic'
according to /home/saulius/struct/CIF-dictionaries/cif_core.dic
dictionary named 'cif_core.dic' version 2.4.2 from 2011-04-26.

Automatic conversion script
Id: cif_fix_values 1715 2011-07-08 13:25:40Z adriana 
;
_cod_original_cell_volume 2506.0(14)
_cod_original_sg_symbol_H-M P2(1)/c
_cod_database_code 4068858

loop_
_symmetry_equiv_pos_as_xyz
'x, y, z'
'-x, y+1/2, -z+1/2'
'-x, -y, -z'
'x, -y-1/2, z-1/2'

loop_
_atom_site_label
_atom_site_type_symbol
_atom_site_fract_x
_atom_site_fract_y
_atom_site_fract_z
_atom_site_U_iso_or_equiv
_atom_site_adp_type
_atom_site_occupancy
_atom_site_symmetry_multiplicity
_atom_site_calc_flag
_atom_site_refinement_flags
Ti1 Ti 0.80900(6) 0.44399(2) 0.21988(4) 0.05156(18) Uani 1 1 d .
S1 S 1.03732(11) 0.50953(4) 0.24905(7) 0.0783(3) Uani 1 1 d .
O1 O 0.6229(2) 0.47666(8) 0.23405(15) 0.0676(6) Uani 1 1 d .
O2 O 0.9050(3) 0.41054(9) 0.33595(14) 0.0721(6) Uani 1 1 d .
O3 O 0.7600(2) 0.37431(7) 0.14454(13) 0.0512(5) Uani 1 1 d .
N1 N 0.7746(3) 0.48377(9) 0.06989(17) 0.0471(6) Uani 1 1 d .
C1 C 0.9854(4) 0.55351(12) 0.1405(3) 0.0621(8) Uani 1 1 d .
C2 C 1.0744(5) 0.60625(15) 0.1361(3) 0.0832(11) Uani 1 1 d .
H2 H 1.1617 0.6172 0.1905 0.100 Uiso 1 1 calc R
C3 C 1.0329(6) 0.64114(16) 0.0525(4) 0.0997(15) Uani 1 1 d .
H3 H 1.0922 0.6757 0.0498 0.120 Uiso 1 1 calc R
C4 C 0.9042(6) 0.62549(15) -0.0272(3) 0.0989(14) Uani 1 1 d .
H4 H 0.8758 0.6500 -0.0836 0.119 Uiso 1 1 calc R
C5 C 0.8152(5) 0.57402(13) -0.0259(3) 0.0774(10) Uani 1 1 d .
H5 H 0.7288 0.5636 -0.0813 0.093 Uiso 1 1 calc R
C6 C 0.8563(4) 0.53819(12) 0.0590(2) 0.0545(8) Uani 1 1 d .
C7 C 0.6719(4) 0.46104(12) -0.0078(2) 0.0505(7) Uani 1 1 d .
H7 H 0.6455 0.4841 -0.0659 0.061 Uiso 1 1 calc R
C8 C 0.5939(3) 0.40412(11) -0.0143(2) 0.0465(7) Uani 1 1 d .
C9 C 0.4725(3) 0.39012(13) -0.1030(2) 0.0540(7) Uani 1 1 d .
H9 H 0.4380 0.4190 -0.1524 0.065 Uiso 1 1 calc R
C10 C 0.4042(3) 0.33508(14) -0.1179(2) 0.0569(8) Uani 1 1 d .
C11 C 0.2657(4) 0.32092(15) -0.2114(2) 0.0753(9) Uani 1 1 d .
H11A H 0.2477 0.3544 -0.2562 0.113 Uiso 1 1 calc R
H11B H 0.1660 0.3125 -0.1923 0.113 Uiso 1 1 calc R
H11C H 0.2959 0.2870 -0.2447 0.113 Uiso 1 1 calc R
C12 C 0.4618(4) 0.29252(13) -0.0439(2) 0.0589(8) Uani 1 1 d .
H12 H 0.4163 0.2547 -0.0549 0.071 Uiso 1 1 calc R
C13 C 0.5818(3) 0.30261(12) 0.0447(2) 0.0518(7) Uani 1 1 d .
C14 C 0.6453(3) 0.36070(12) 0.0601(2) 0.0459(7) Uani 1 1 d .
C15 C 0.6453(4) 0.25402(12) 0.1225(2) 0.0675(9) Uani 1 1 d .
C16 C 0.5595(5) 0.19402(14) 0.0892(3) 0.1056(13) Uani 1 1 d .
H16A H 0.5801 0.1820 0.0268 0.158 Uiso 1 1 calc R
H16B H 0.4425 0.1981 0.0802 0.158 Uiso 1 1 calc R
H16C H 0.6027 0.1646 0.1399 0.158 Uiso 1 1 calc R
C17 C 0.8311(4) 0.24518(13) 0.1384(3) 0.0904(12) Uani 1 1 d .
H17A H 0.8517 0.2312 0.0771 0.136 Uiso 1 1 calc R
H17B H 0.8711 0.2165 0.1909 0.136 Uiso 1 1 calc R
H17C H 0.8873 0.2823 0.1574 0.136 Uiso 1 1 calc R
C18 C 0.6103(5) 0.27076(15) 0.2231(3) 0.0947(12) Uani 1 1 d .
H18A H 0.6351 0.2375 0.2684 0.142 Uiso 1 1 calc R
H18B H 0.4958 0.2813 0.2115 0.142 Uiso 1 1 calc R
H18C H 0.6783 0.3039 0.2524 0.142 Uiso 1 1 calc R
C19 C 0.5218(6) 0.48163(18) 0.3013(3) 0.1094(15) Uani 1 1 d .
H19 H 0.4171 0.4958 0.2567 0.131 Uiso 1 1 calc R
C20 C 0.4749(5) 0.42467(18) 0.3327(3) 0.1152(15) Uani 1 1 d .
H20A H 0.4257 0.4010 0.2743 0.173 Uiso 1 1 calc R
H20B H 0.3965 0.4302 0.3715 0.173 Uiso 1 1 calc R
H20C H 0.5713 0.4048 0.3731 0.173 Uiso 1 1 calc R
C21 C 0.5656(7) 0.5283(2) 0.3700(3) 0.155(2) Uani 1 1 d .
H21A H 0.6680 0.5190 0.4187 0.233 Uiso 1 1 calc R
H21B H 0.4803 0.5340 0.4038 0.233 Uiso 1 1 calc R
H21C H 0.5787 0.5640 0.3348 0.233 Uiso 1 1 calc R
C22 C 1.0328(6) 0.3918(2) 0.4208(3) 0.1143(14) Uani 1 1 d .
H22 H 1.1276 0.4180 0.4248 0.137 Uiso 1 1 calc R
C23 C 0.9825(7) 0.4009(3) 0.5115(3) 0.172(2) Uani 1 1 d .
H23A H 0.9664 0.4426 0.5202 0.258 Uiso 1 1 calc R
H23B H 1.0667 0.3862 0.5681 0.258 Uiso 1 1 calc R
H23C H 0.8807 0.3801 0.5067 0.258 Uiso 1 1 calc R
C24 C 1.0853(8) 0.3319(2) 0.4019(4) 0.212(3) Uani 1 1 d .
H24A H 0.9944 0.3049 0.3949 0.318 Uiso 1 1 calc R
H24B H 1.1755 0.3197 0.4574 0.318 Uiso 1 1 calc R
H24C H 1.1206 0.3319 0.3411 0.318 Uiso 1 1 calc R

loop_
_atom_site_aniso_label
_atom_site_aniso_U_11
_atom_site_aniso_U_22
_atom_site_aniso_U_33
_atom_site_aniso_U_23
_atom_site_aniso_U_13
_atom_site_aniso_U_12
Ti1 0.0482(3) 0.0576(3) 0.0495(3) 0.0015(3) 0.0140(2) 0.0025(3)
S1 0.0639(6) 0.0835(6) 0.0824(7) -0.0128(5) 0.0104(5) -0.0173(5)
O1 0.0675(15) 0.0779(14) 0.0695(14) 0.0109(11) 0.0392(12) 0.0163(11)
O2 0.0716(15) 0.0805(14) 0.0544(13) 0.0047(11) -0.0003(11) 0.0062(12)
O3 0.0485(12) 0.0515(11) 0.0503(12) 0.0067(9) 0.0075(10) -0.0011(9)
N1 0.0480(15) 0.0419(13) 0.0571(15) 0.0030(11) 0.0242(12) 0.0030(11)
C1 0.063(2) 0.0495(17) 0.089(2) -0.0125(17) 0.0463(19) -0.0086(16)
C2 0.079(3) 0.070(2) 0.117(3) -0.028(2) 0.054(2) -0.019(2)
C3 0.122(4) 0.060(2) 0.151(4) -0.017(3) 0.096(4) -0.020(2)
C4 0.144(4) 0.061(2) 0.123(4) 0.012(2) 0.088(3) -0.003(3)
C5 0.100(3) 0.059(2) 0.087(3) 0.0115(18) 0.049(2) -0.0067(19)
C6 0.057(2) 0.0458(16) 0.072(2) -0.0063(16) 0.0360(18) -0.0024(15)
C7 0.0525(19) 0.0514(17) 0.0500(18) 0.0088(14) 0.0180(15) 0.0096(14)
C8 0.0407(17) 0.0507(16) 0.0495(17) 0.0049(14) 0.0145(14) 0.0035(13)
C9 0.0459(18) 0.0625(19) 0.0526(18) 0.0076(15) 0.0113(15) 0.0102(15)
C10 0.0394(18) 0.077(2) 0.0536(19) -0.0122(17) 0.0110(15) 0.0010(16)
C11 0.052(2) 0.100(2) 0.066(2) -0.0144(19) 0.0040(17) -0.0001(19)
C12 0.0492(19) 0.0550(18) 0.071(2) -0.0055(17) 0.0143(17) -0.0067(15)
C13 0.0453(18) 0.0498(16) 0.0594(19) 0.0020(15) 0.0123(15) -0.0025(14)
C14 0.0375(17) 0.0553(17) 0.0461(17) 0.0015(14) 0.0131(14) 0.0011(13)
C15 0.069(2) 0.0513(18) 0.077(2) 0.0110(16) 0.0099(19) -0.0124(16)
C16 0.118(3) 0.060(2) 0.118(3) 0.016(2) -0.004(3) -0.026(2)
C17 0.083(3) 0.057(2) 0.118(3) 0.022(2) 0.005(2) 0.0102(19)
C18 0.109(3) 0.092(3) 0.081(3) 0.030(2) 0.024(2) -0.023(2)
C19 0.132(4) 0.109(3) 0.124(4) 0.006(3) 0.097(3) 0.007(3)
C20 0.111(3) 0.126(3) 0.133(4) 0.030(3) 0.074(3) 0.001(3)
C21 0.239(7) 0.153(4) 0.108(4) -0.048(3) 0.105(4) -0.032(4)
C22 0.100(3) 0.141(4) 0.080(3) 0.014(3) -0.013(3) 0.018(3)
C23 0.189(6) 0.236(6) 0.067(3) 0.033(4) -0.008(3) 0.024(5)
C24 0.201(7) 0.161(5) 0.207(6) -0.019(5) -0.060(5) 0.110(5)

loop_
_atom_type_symbol
_atom_type_description
_atom_type_scat_dispersion_real
_atom_type_scat_dispersion_imag
_atom_type_scat_source
C C 0.0033 0.0016 'International Tables Vol C Tables 4.2.6.8 and 6.1.1.4'
H H 0.0000 0.0000 'International Tables Vol C Tables 4.2.6.8 and 6.1.1.4'
N N 0.0061 0.0033 'International Tables Vol C Tables 4.2.6.8 and 6.1.1.4'
O O 0.0106 0.0060 'International Tables Vol C Tables 4.2.6.8 and 6.1.1.4'
S S 0.1246 0.1234 'International Tables Vol C Tables 4.2.6.8 and 6.1.1.4'
Ti Ti 0.2776 0.4457 'International Tables Vol C Tables 4.2.6.8 and 6.1.1.4'

loop_
_geom_angle_atom_site_label_1
_geom_angle_atom_site_label_2
_geom_angle_atom_site_label_3
_geom_angle
O2 Ti1 O1 106.18(9)
O2 Ti1 O3 97.15(9)
O1 Ti1 O3 109.85(9)
O2 Ti1 N1 160.61(9)
O1 Ti1 N1 92.07(8)
O3 Ti1 N1 82.32(8)
O2 Ti1 S1 87.73(7)
O1 Ti1 S1 114.58(7)
O3 Ti1 S1 131.86(6)
N1 Ti1 S1 78.56(7)
C1 S1 Ti1 101.75(11)
C19 O1 Ti1 143.0(2)
C22 O2 Ti1 159.5(3)
C14 O3 Ti1 132.81(16)
C7 N1 C6 119.1(2)
C7 N1 Ti1 120.61(18)
C6 N1 Ti1 120.08(19)
C6 C1 C2 118.9(3)
C6 C1 S1 121.1(2)
C2 C1 S1 120.0(3)
C3 C2 C1 120.3(4)
C2 C3 C4 120.0(4)
C3 C4 C5 121.4(4)
C4 C5 C6 119.1(4)
C1 C6 C5 120.4(3)
C1 C6 N1 115.0(3)
C5 C6 N1 124.7(3)
N1 C7 C8 127.0(3)
C14 C8 C9 119.4(2)
C14 C8 C7 122.3(3)
C9 C8 C7 118.0(3)
C10 C9 C8 121.1(3)
C9 C10 C12 118.0(3)
C9 C10 C11 121.1(3)
C12 C10 C11 120.9(3)
C13 C12 C10 124.4(3)
C12 C13 C14 116.4(3)
C12 C13 C15 122.6(3)
C14 C13 C15 121.0(3)
O3 C14 C8 119.2(2)
O3 C14 C13 120.1(2)
C8 C14 C13 120.7(3)
C13 C15 C17 110.2(2)
C13 C15 C18 110.0(3)
C17 C15 C18 109.6(3)
C13 C15 C16 111.9(3)
C17 C15 C16 107.7(3)
C18 C15 C16 107.3(3)
C21 C19 O1 114.0(4)
C21 C19 C20 120.7(4)
O1 C19 C20 112.6(3)
O2 C22 C23 109.9(4)
O2 C22 C24 108.9(4)
C23 C22 C24 117.4(5)

loop_
_geom_bond_atom_site_label_1
_geom_bond_atom_site_label_2
_geom_bond_distance
Ti1 O2 1.756(2)
Ti1 O1 1.7825(19)
Ti1 O3 1.8657(19)
Ti1 N1 2.199(2)
Ti1 S1 2.3650(11)
S1 C1 1.748(3)
O1 C19 1.417(3)
O2 C22 1.423(4)
O3 C14 1.331(3)
N1 C7 1.286(3)
N1 C6 1.432(3)
C1 C6 1.378(4)
C1 C2 1.413(4)
C2 C3 1.359(5)
C3 C4 1.364(5)
C4 C5 1.381(4)
C5 C6 1.387(4)
C7 C8 1.431(3)
C8 C14 1.399(3)
C8 C9 1.401(4)
C9 C10 1.358(4)
C10 C12 1.389(4)
C10 C11 1.519(4)
C12 C13 1.377(4)
C13 C14 1.407(3)
C13 C15 1.525(4)
C15 C17 1.527(4)
C15 C18 1.538(5)
C15 C16 1.542(4)
C19 C21 1.397(5)
C19 C20 1.442(5)
C22 C23 1.436(6)
C22 C24 1.463(6)
